data_7063908
loop_
_publ_author_name
'Nichols, Brian R.'
'Petersen, Jeffrey L.'
'Dolinar, Brian S.'
'Popp, Brian V.'

_publ_section_title
;
 Primary and secondary coordination sphere Lewis acid interactions in
 \b-phosphinoethylborane-ligated rhodium and iridium complexes
;
_journal_issue 32
_journal_name_full 'New Journal of Chemistry'
_journal_page_first 14073
_journal_page_last 14081
_journal_paper_doi 10.1039/D5NJ01429H
_journal_volume 49
_journal_year 2025
_chemical_formula_moiety 'C22 H27 Br P Rh'
_chemical_formula_sum 'C22 H27 Br P Rh'
_chemical_formula_weight 505.22
_chemical_name_systematic Bromo-(diphenyl(ethyl)phosphine)-(cycloocta-1,5-diene)-rhodium
_space_group_crystal_system tetragonal
_space_group_IT_number 86
_space_group_name_Hall '-P 4bc'
_space_group_name_H-M_alt 'P 42/n :2'
_atom_sites_solution_hydrogens geom
_audit_update_record
;
2025-06-22 deposited with the CCDC.	2025-07-08 downloaded from the CCDC.
;
_cell_angle_alpha 90
_cell_angle_beta 90
_cell_angle_gamma 90
_cell_formula_units_Z 8
_cell_length_a 16.5001(6)
_cell_length_b 16.5001(6)
_cell_length_c 15.1817(6)
_cell_measurement_reflns_used 9802
_cell_measurement_temperature 293.(2)
_cell_measurement_theta_max 32.5470
_cell_measurement_theta_min 2.9540
_cell_volume 4133.3(3)
_computing_cell_refinement 'SAINT V8.34A (Bruker AXS Inc., 2013)'
_computing_data_collection 'APEX2 V2014.1-1'
_computing_data_reduction 'SAINT V8.34A (Bruker AXS Inc., 2013)'
_computing_molecular_graphics 'Olex2 1.5 (Dolomanov et al., 2009)'
_computing_publication_material 'Olex2 1.5 (Dolomanov et al., 2009)'
_computing_structure_refinement 'SHELXL-2014 (Sheldrick, 2014)'
_computing_structure_solution 'SHELXL-2014 (Sheldrick, 2014)'
_diffrn_ambient_temperature 293.(2)
_diffrn_detector_area_resol_mean 10.4167
_diffrn_measured_fraction_theta_full 0.995
_diffrn_measured_fraction_theta_max 0.995
_diffrn_measurement_device_type 'Bruker AXS Venture D8 fixed-chi'
_diffrn_measurement_method 'omega scans'
_diffrn_radiation_monochromator Triumph
_diffrn_radiation_type 'Mo K\a'
_diffrn_radiation_wavelength 0.71073
_diffrn_reflns_av_R_equivalents 0.0329
_diffrn_reflns_av_unetI/netI 0.0193
_diffrn_reflns_limit_h_max 21
_diffrn_reflns_limit_h_min -17
_diffrn_reflns_limit_k_max 21
_diffrn_reflns_limit_k_min -21
_diffrn_reflns_limit_l_max 19
_diffrn_reflns_limit_l_min -19
_diffrn_reflns_number 34316
_diffrn_reflns_theta_full 27.50
_diffrn_reflns_theta_max 27.50
_diffrn_reflns_theta_min 2.95
_diffrn_source_type fine-focus
_exptl_absorpt_coefficient_mu 2.839
_exptl_absorpt_correction_T_max 0.48
_exptl_absorpt_correction_T_min 0.37
_exptl_absorpt_correction_type multi-scan
_exptl_absorpt_process_details 'SADABS V2014/3 (Bruker AXS Inc.)'
_exptl_crystal_colour orange
_exptl_crystal_density_diffrn 1.624
_exptl_crystal_density_method 'not measured'
_exptl_crystal_description parallelopiped
_exptl_crystal_F_000 2032
_exptl_crystal_recrystallization_method 'Re-crystallisation from solvent: Dichloromethane/pentane'
_exptl_crystal_size_max 0.428
_exptl_crystal_size_mid 0.357
_exptl_crystal_size_min 0.302
_refine_diff_density_max 0.878
_refine_diff_density_min -0.393
_refine_ls_extinction_method none
_refine_ls_goodness_of_fit_ref 1.034
_refine_ls_hydrogen_treatment riding
_refine_ls_matrix_type full
_refine_ls_number_parameters 227
_refine_ls_number_reflns 4727
_refine_ls_number_restraints 0
_refine_ls_restrained_S_all 1.034
_refine_ls_R_factor_all 0.0458
_refine_ls_R_factor_gt 0.0345
_refine_ls_shift/su_max 0.002
_refine_ls_shift/su_mean 0.000
_refine_ls_structure_factor_coef Fsqd
_refine_ls_weighting_details 'w=1/[\s^2^(Fo^2^)+(0.0361P)^2^+8.8911P] where P=(Fo^2^+2Fc^2^)/3'
_refine_ls_weighting_scheme calc
_refine_ls_wR_factor_gt 0.0801
_refine_ls_wR_factor_ref 0.0906
_reflns_number_gt 3931
_reflns_number_total 4727
_reflns_threshold_expression 'I > 2\s(I)'
_cod_data_source_file d5nj01429h2.cif
_cod_data_source_block bp15cms
_cod_depositor_comments 'Adding full bibliography for 7063906--7063912.cif.'
_cod_original_sg_symbol_H-M 'P 42/n'
_cod_database_code 7063908

loop_
_space_group_symop_operation_xyz
'x, y, z'
'-x+1/2, -y+1/2, z'
'-y, x+1/2, z+1/2'
'y+1/2, -x, z+1/2'
'-x, -y, -z'
'x-1/2, y-1/2, -z'
'y, -x-1/2, -z-1/2'
'-y-1/2, x, -z-1/2'

loop_
_atom_site_type_symbol
_atom_site_label
_atom_site_fract_x
_atom_site_fract_y
_atom_site_fract_z
_atom_site_U_iso_or_equiv
_atom_site_adp_type
_atom_site_calc_flag
_atom_site_refinement_flags_adp
_atom_site_refinement_flags_occupancy
_atom_site_refinement_flags_posn
_atom_site_occupancy
_atom_site_disorder_assembly
_atom_site_disorder_group
Rh Rh1 0.70696(2) 0.45207(2) 0.38382(2) 0.03116(8) Uani d . . . 1 . .
Br Br1 0.83755(3) 0.40916(3) 0.31413(3) 0.06110(14) Uani d . . . 1 . .
P P1 0.78100(5) 0.50514(5) 0.49645(5) 0.03228(17) Uani d . . . 1 . .
C C1 0.8463(2) 0.4295(2) 0.5493(3) 0.0503(9) Uani d . . . 1 . .
H H1A 0.8964 0.4254 0.5162 0.06 Uiso calc U . R 1 . .
H H1B 0.8598 0.4481 0.6081 0.06 Uiso calc U . R 1 . .
C C2 0.8083(3) 0.3457(2) 0.5559(3) 0.0640(12) Uani d . . . 1 . .
H H2A 0.7604 0.3485 0.5916 0.096 Uiso calc U . R 1 . .
H H2B 0.8463 0.3089 0.5821 0.096 Uiso calc U . R 1 . .
H H2C 0.7943 0.3269 0.498 0.096 Uiso calc U . R 1 . .
C C3 0.8482(2) 0.5873(2) 0.4633(2) 0.0409(8) Uani d . . . 1 . .
C C4 0.9148(2) 0.6098(3) 0.5130(3) 0.0554(10) Uani d . . . 1 . .
H H4 0.9293 0.5797 0.5624 0.066 Uiso calc U . R 1 . .
C C5 0.9599(3) 0.6774(3) 0.4890(4) 0.0722(15) Uani d . . . 1 . .
H H5 1.0047 0.6923 0.5225 0.087 Uiso calc U . R 1 . .
C C6 0.9393(3) 0.7218(3) 0.4174(4) 0.0799(17) Uani d . . . 1 . .
H H6 0.97 0.7669 0.4019 0.096 Uiso calc U . R 1 . .
C C7 0.8731(4) 0.7003(3) 0.3676(4) 0.0799(16) Uani d . . . 1 . .
H H7 0.8587 0.7311 0.3187 0.096 Uiso calc U . R 1 . .
C C8 0.8282(3) 0.6330(3) 0.3902(3) 0.0588(11) Uani d . . . 1 . .
H H8 0.7838 0.6183 0.3559 0.071 Uiso calc U . R 1 . .
C C9 0.72749(18) 0.55379(19) 0.5881(2) 0.0332(6) Uani d . . . 1 . .
C C10 0.7072(2) 0.6357(2) 0.5845(3) 0.0421(8) Uani d . . . 1 . .
H H10 0.7219 0.6658 0.5353 0.051 Uiso calc U . R 1 . .
C C11 0.6661(2) 0.6729(2) 0.6518(3) 0.0465(8) Uani d . . . 1 . .
H H11 0.6535 0.7277 0.6481 0.056 Uiso calc U . R 1 . .
C C12 0.6436(2) 0.6291(2) 0.7246(2) 0.0460(9) Uani d . . . 1 . .
H H12 0.6164 0.6545 0.7707 0.055 Uiso calc U . R 1 . .
C C13 0.6610(2) 0.5479(2) 0.7293(2) 0.0466(8) Uani d . . . 1 . .
H H13 0.645 0.5182 0.7784 0.056 Uiso calc U . R 1 . .
C C14 0.7024(2) 0.5100(2) 0.6616(2) 0.0423(8) Uani d . . . 1 . .
H H14 0.7135 0.4548 0.6652 0.051 Uiso calc U . R 1 . .
C C15 0.6369(2) 0.4301(2) 0.2600(2) 0.0447(8) Uani d . . . 1 . .
H H15 0.67 0.4306 0.2064 0.054 Uiso calc U . R 1 . .
C C16 0.6407(2) 0.3591(2) 0.3063(2) 0.0462(9) Uani d . . . 1 . .
H H16 0.6756 0.3178 0.2796 0.055 Uiso calc U . R 1 . .
C C17 0.5756(3) 0.3257(2) 0.3651(3) 0.0561(10) Uani d . . . 1 . .
H H17A 0.5983 0.2821 0.4001 0.067 Uiso calc U . R 1 . .
H H17B 0.5331 0.3027 0.3286 0.067 Uiso calc U . R 1 . .
C C18 0.5383(3) 0.3873(3) 0.4263(3) 0.0599(11) Uani d . . . 1 . .
H H18A 0.5182 0.3596 0.4782 0.072 Uiso calc U . R 1 . .
H H18B 0.4924 0.4122 0.3971 0.072 Uiso calc U . R 1 . .
C C19 0.5970(2) 0.4534(2) 0.4549(2) 0.0444(8) Uani d . . . 1 . .
H H19 0.6038 0.4577 0.5188 0.053 Uiso calc U . R 1 . .
C C20 0.6054(2) 0.5263(2) 0.4105(2) 0.0431(8) Uani d . . . 1 . .
H H20 0.6175 0.5723 0.4491 0.052 Uiso calc U . R 1 . .
C C21 0.5637(3) 0.5501(3) 0.3256(3) 0.0603(11) Uani d . . . 1 . .
H H21A 0.5903 0.5978 0.3019 0.072 Uiso calc U . R 1 . .
H H21B 0.508 0.5647 0.3388 0.072 Uiso calc U . R 1 . .
C C22 0.5635(3) 0.4846(3) 0.2559(3) 0.0537(10) Uani d . . . 1 . .
H H22A 0.5151 0.4518 0.2628 0.064 Uiso calc U . R 1 . .
H H22B 0.5613 0.5098 0.1983 0.064 Uiso calc U . R 1 . .

loop_
_atom_site_aniso_label
_atom_site_aniso_U_11
_atom_site_aniso_U_22
_atom_site_aniso_U_33
_atom_site_aniso_U_12
_atom_site_aniso_U_13
_atom_site_aniso_U_23
Rh1 0.02924(13) 0.03336(14) 0.03088(13) -0.00335(9) 0.00126(9) -0.00574(9)
Br1 0.0449(2) 0.0706(3) 0.0679(3) 0.00067(18) 0.02027(19) -0.0162(2)
P1 0.0282(4) 0.0330(4) 0.0357(4) -0.0013(3) -0.0025(3) -0.0042(3)
C1 0.046(2) 0.046(2) 0.059(2) 0.0081(16) -0.0141(18) -0.0040(18)
C2 0.081(3) 0.041(2) 0.070(3) 0.012(2) -0.012(2) 0.003(2)
C3 0.0366(17) 0.0382(18) 0.0478(19) -0.0059(13) 0.0092(15) -0.0109(15)
C4 0.041(2) 0.056(2) 0.070(3) -0.0087(17) 0.0009(19) -0.018(2)
C5 0.053(3) 0.063(3) 0.101(4) -0.025(2) 0.013(3) -0.035(3)
C6 0.087(4) 0.050(3) 0.103(4) -0.030(3) 0.044(3) -0.023(3)
C7 0.110(4) 0.051(3) 0.079(3) -0.019(3) 0.022(3) 0.007(2)
C8 0.064(3) 0.052(2) 0.061(3) -0.016(2) 0.003(2) 0.0019(19)
C9 0.0290(15) 0.0385(17) 0.0322(15) -0.0030(12) -0.0066(12) -0.0089(13)
C10 0.0402(18) 0.0361(18) 0.050(2) -0.0028(14) -0.0035(16) -0.0039(15)
C11 0.046(2) 0.0380(19) 0.056(2) 0.0004(15) 0.0002(17) -0.0129(16)
C12 0.0359(18) 0.059(2) 0.0435(19) -0.0027(16) -0.0005(15) -0.0195(17)
C13 0.0416(19) 0.062(2) 0.0360(17) -0.0049(16) -0.0016(15) -0.0008(16)
C14 0.045(2) 0.0391(18) 0.0426(18) 0.0001(14) -0.0061(15) -0.0020(15)
C15 0.052(2) 0.051(2) 0.0318(16) -0.0064(16) -0.0020(15) -0.0126(15)
C16 0.049(2) 0.048(2) 0.0421(19) -0.0102(16) 0.0000(16) -0.0206(16)
C17 0.060(3) 0.046(2) 0.063(3) -0.0191(18) -0.001(2) -0.0049(18)
C18 0.050(2) 0.074(3) 0.055(2) -0.027(2) 0.0097(19) -0.010(2)
C19 0.0316(17) 0.063(2) 0.0382(17) -0.0097(15) 0.0046(14) -0.0133(16)
C20 0.0343(17) 0.050(2) 0.0451(19) 0.0066(15) -0.0053(15) -0.0145(16)
C21 0.059(3) 0.066(3) 0.055(2) 0.013(2) -0.014(2) -0.007(2)
C22 0.056(2) 0.062(3) 0.043(2) -0.0031(19) -0.0159(17) -0.0004(18)

loop_
_atom_type_symbol
_atom_type_description
_atom_type_scat_dispersion_real
_atom_type_scat_dispersion_imag
_atom_type_scat_source
C C 0.0033 0.0016 'International Tables Vol C Tables 4.2.6.8 and 6.1.1.4'
H H 0.0000 0.0000 'International Tables Vol C Tables 4.2.6.8 and 6.1.1.4'
P P 0.1023 0.0942 'International Tables Vol C Tables 4.2.6.8 and 6.1.1.4'
Br Br -0.2901 2.4595 'International Tables Vol C Tables 4.2.6.8 and 6.1.1.4'
Rh Rh -1.1178 0.9187 'International Tables Vol C Tables 4.2.6.8 and 6.1.1.4'

loop_
_geom_angle_atom_site_label_1
_geom_angle_atom_site_label_2
_geom_angle_atom_site_label_3
_geom_angle_site_symmetry_1
_geom_angle_site_symmetry_3
_geom_angle
_geom_angle_publ_flag
C19 Rh1 C20 . . 38.26(15) ?
C19 Rh1 C16 . . 81.64(14) ?
C20 Rh1 C16 . . 96.37(14) ?
C19 Rh1 C15 . . 89.22(14) ?
C20 Rh1 C15 . . 81.07(14) ?
C16 Rh1 C15 . . 35.74(14) ?
C19 Rh1 P1 . . 94.22(10) ?
C20 Rh1 P1 . . 93.38(10) ?
C16 Rh1 P1 . . 158.08(11) ?
C15 Rh1 P1 . . 166.18(10) ?
C19 Rh1 Br1 . . 163.54(11) ?
C20 Rh1 Br1 . . 157.98(11) ?
C16 Rh1 Br1 . . 90.26(10) ?
C15 Rh1 Br1 . . 92.52(10) ?
P1 Rh1 Br1 . . 87.96(2) ?
C3 P1 C9 . . 100.21(15) ?
C3 P1 C1 . . 105.65(18) ?
C9 P1 C1 . . 104.43(18) ?
C3 P1 Rh1 . . 113.89(12) ?
C9 P1 Rh1 . . 118.69(10) ?
C1 P1 Rh1 . . 112.46(13) ?
C2 C1 P1 . . 113.9(3) ?
C8 C3 C4 . . 118.8(4) ?
C8 C3 P1 . . 118.9(3) ?
C4 C3 P1 . . 122.1(3) ?
C3 C4 C5 . . 119.9(5) ?
C6 C5 C4 . . 120.7(5) ?
C5 C6 C7 . . 120.1(4) ?
C6 C7 C8 . . 119.9(5) ?
C7 C8 C3 . . 120.7(5) ?
C10 C9 C14 . . 117.6(3) ?
C10 C9 P1 . . 120.7(3) ?
C14 C9 P1 . . 121.6(3) ?
C11 C10 C9 . . 121.6(4) ?
C12 C11 C10 . . 119.9(4) ?
C11 C12 C13 . . 120.0(3) ?
C12 C13 C14 . . 120.4(4) ?
C13 C14 C9 . . 120.5(3) ?
C16 C15 C22 . . 124.6(4) ?
C16 C15 Rh1 . . 71.5(2) ?
C22 C15 Rh1 . . 110.6(2) ?
C15 C16 C17 . . 125.9(4) ?
C15 C16 Rh1 . . 72.8(2) ?
C17 C16 Rh1 . . 106.9(2) ?
C16 C17 C18 . . 114.2(3) ?
C17 C18 C19 . . 113.6(3) ?
C20 C19 C18 . . 123.2(4) ?
C20 C19 Rh1 . . 71.0(2) ?
C18 C19 Rh1 . . 113.2(3) ?
C19 C20 C21 . . 126.5(4) ?
C19 C20 Rh1 . . 70.8(2) ?
C21 C20 Rh1 . . 110.4(3) ?
C20 C21 C22 . . 114.2(3) ?
C15 C22 C21 . . 113.3(3) ?
P1 C1 H1A . . 108.8 ?
P1 C1 H1B . . 108.8 ?
H1A C1 H1B . . 107.7 ?
H1A C1 C2 . . 108.8 ?
H1B C1 C2 . . 108.8 ?
C1 C2 H2A . . 109.4 ?
C1 C2 H2B . . 109.5 ?
C1 C2 H2C . . 109.4 ?
H2A C2 H2B . . 109.6 ?
H2A C2 H2C . . 109.5 ?
H2B C2 H2C . . 109.4 ?
C3 C4 H4 . . 120.0 ?
H4 C4 C5 . . 120.1 ?
C4 C5 H5 . . 119.6 ?
H5 C5 C6 . . 119.7 ?
C5 C6 H6 . . 119.9 ?
H6 C6 C7 . . 120.0 ?
C6 C7 H7 . . 120.0 ?
H7 C7 C8 . . 120.1 ?
C3 C8 H8 . . 119.7 ?
C7 C8 H8 . . 119.6 ?
C9 C10 H10 . . 119.2 ?
H10 C10 C11 . . 119.3 ?
C10 C11 H11 . . 120.1 ?
H11 C11 C12 . . 120.0 ?
C11 C12 H12 . . 119.9 ?
H12 C12 C13 . . 120.1 ?
C12 C13 H13 . . 119.8 ?
H13 C13 C14 . . 119.8 ?
C9 C14 H14 . . 119.8 ?
C13 C14 H14 . . 119.7 ?
Rh1 C15 H15 . . 114.1 ?
H15 C15 C16 . . 114.1 ?
H15 C15 C22 . . 114.1 ?
Rh1 C16 H16 . . 114.2 ?
C15 C16 H16 . . 114.2 ?
H16 C16 C17 . . 114.3 ?
C16 C17 H17A . . 108.8 ?
C16 C17 H17B . . 108.7 ?
H17A C17 H17B . . 107.6 ?
H17A C17 C18 . . 108.7 ?
H17B C17 C18 . . 108.7 ?
C17 C18 H18A . . 108.8 ?
C17 C18 H18B . . 108.8 ?
H18A C18 H18B . . 107.7 ?
H18A C18 C19 . . 108.9 ?
H18B C18 C19 . . 108.9 ?
Rh1 C19 H19 . . 114.1 ?
C18 C19 H19 . . 114.0 ?
H19 C19 C20 . . 114.1 ?
Rh1 C20 H20 . . 113.7 ?
C19 C20 H20 . . 113.7 ?
H20 C20 C21 . . 113.7 ?
C20 C21 H21A . . 108.7 ?
C20 C21 H21B . . 108.6 ?
H21A C21 H21B . . 107.7 ?
H21A C21 C22 . . 108.7 ?
H21B C21 C22 . . 108.6 ?
C15 C22 H22A . . 108.9 ?
C15 C22 H22B . . 108.8 ?
C21 C22 H22A . . 109.0 ?
C21 C22 H22B . . 109.0 ?
H22A C22 H22B . . 107.8 ?

loop_
_geom_bond_atom_site_label_1
_geom_bond_atom_site_label_2
_geom_bond_site_symmetry_2
_geom_bond_distance
_geom_bond_publ_flag
Rh1 C19 . 2.111(3) ?
Rh1 C20 . 2.114(3) ?
Rh1 C16 . 2.221(3) ?
Rh1 C15 . 2.237(3) ?
Rh1 P1 . 2.2766(8) ?
Rh1 Br1 . 2.5027(5) ?
P1 C3 . 1.822(3) ?
P1 C9 . 1.833(3) ?
P1 C1 . 1.833(4) ?
C1 C2 . 1.521(6) ?
C3 C8 . 1.382(6) ?
C3 C4 . 1.384(5) ?
C4 C5 . 1.390(6) ?
C5 C6 . 1.354(8) ?
C6 C7 . 1.375(8) ?
C7 C8 . 1.378(6) ?
C9 C10 . 1.393(5) ?
C9 C14 . 1.393(5) ?
C10 C11 . 1.372(5) ?
C11 C12 . 1.371(6) ?
C12 C13 . 1.372(6) ?
C13 C14 . 1.384(5) ?
C15 C16 . 1.368(5) ?
C15 C22 . 1.508(6) ?
C16 C17 . 1.502(6) ?
C17 C18 . 1.508(6) ?
C18 C19 . 1.521(5) ?
C19 C20 . 1.385(6) ?
C20 C21 . 1.513(5) ?
C21 C22 . 1.513(6) ?
C1 H1A . 0.970 ?
C1 H1B . 0.970 ?
C2 H2A . 0.959 ?
C2 H2B . 0.959 ?
C2 H2C . 0.960 ?
C4 H4 . 0.931 ?
C5 H5 . 0.930 ?
C6 H6 . 0.930 ?
C7 H7 . 0.931 ?
C8 H8 . 0.931 ?
C10 H10 . 0.929 ?
C11 H11 . 0.929 ?
C12 H12 . 0.931 ?
C13 H13 . 0.930 ?
C14 H14 . 0.931 ?
C15 H15 . 0.980 ?
C16 H16 . 0.980 ?
C17 H17A . 0.970 ?
C17 H17B . 0.971 ?
C18 H18A . 0.969 ?
C18 H18B . 0.969 ?
C19 H19 . 0.979 ?
C20 H20 . 0.979 ?
C21 H21A . 0.970 ?
C21 H21B . 0.971 ?
C22 H22A . 0.970 ?
C22 H22B . 0.969 ?
